data_7051653
loop_
_publ_author_name
'Nakamoto, Takashi'
'Hayashi, Satoko'
'Nakanishi, Waro'
'Minoura, Mao'
'Yamamoto, Gaku'

_publ_section_title
;
 Structures and dynamic stereochemistry of 9-arylselanyltriptycenes:
 X-ray crystallographic, spectroscopic and theoretical investigations
;
_journal_issue 7
_journal_name_full 'New Journal of Chemistry'
_journal_page_first 1588
_journal_paper_doi 10.1039/b817949b
_journal_volume 33
_journal_year 2009
_chemical_formula_sum 'C28 H23 N Se'
_chemical_formula_weight 452.43
_chemical_name_systematic
;
?
;
_space_group_IT_number 2
_symmetry_cell_setting triclinic
_symmetry_space_group_name_Hall '-P 1'
_symmetry_space_group_name_H-M 'P -1'
_atom_sites_solution_hydrogens geom
_atom_sites_solution_primary direct
_atom_sites_solution_secondary difmap
_audit_creation_method SHELXL-97
_cell_angle_alpha 74.692(1)
_cell_angle_beta 87.418(1)
_cell_angle_gamma 77.849(1)
_cell_formula_units_Z 4
_cell_length_a 9.6439(4)
_cell_length_b 11.2233(5)
_cell_length_c 20.4121(8)
_cell_measurement_reflns_used 6102
_cell_measurement_temperature 233
_cell_measurement_theta_max 27.98
_cell_measurement_theta_min 2.38
_cell_volume 2083.08(15)
_computing_cell_refinement 'APEX2 (Bruker AXS, 2006)'
_computing_data_collection 'APEX2 (Bruker AXS, 2006)'
_computing_data_reduction 'SAINT (Bruker AXS, 2004)'
_computing_molecular_graphics 'XSHEL (Bruker AXS,2002)'
_computing_publication_material 'XCIF (Bruker AXS, 2001)'
_computing_structure_refinement 'SHELXL-97 (Sheldrick, 1997)'
_computing_structure_solution 'SHELXS-97 (Sheldrick, 1997)'
_diffrn_ambient_temperature 233
_diffrn_detector_area_resol_mean 8.333
_diffrn_measured_fraction_theta_full 0.924
_diffrn_measured_fraction_theta_max 0.924
_diffrn_measurement_device_type 'CCD area detector'
_diffrn_measurement_method 'phi and omega scans'
_diffrn_radiation_monochromator graphite
_diffrn_radiation_source 'fine-focus sealed tube'
_diffrn_radiation_type MoK\a
_diffrn_radiation_wavelength 0.71073
_diffrn_reflns_av_R_equivalents 0.0137
_diffrn_reflns_av_sigmaI/netI 0.0297
_diffrn_reflns_limit_h_max 12
_diffrn_reflns_limit_h_min -5
_diffrn_reflns_limit_k_max 14
_diffrn_reflns_limit_k_min -12
_diffrn_reflns_limit_l_max 26
_diffrn_reflns_limit_l_min -26
_diffrn_reflns_number 11611
_diffrn_reflns_theta_full 27.50
_diffrn_reflns_theta_max 27.50
_diffrn_reflns_theta_min 2.07
_exptl_absorpt_coefficient_mu 1.818
_exptl_absorpt_correction_T_max 0.8391
_exptl_absorpt_correction_T_min 0.4635
_exptl_absorpt_correction_type empirical
_exptl_absorpt_process_details 'SADABS Sheldrick 1996'
_exptl_crystal_colour 'pale yellow'
_exptl_crystal_density_diffrn 1.443
_exptl_crystal_density_method 'not measured'
_exptl_crystal_description needle
_exptl_crystal_F_000 928
_exptl_crystal_size_max 0.50
_exptl_crystal_size_mid 0.20
_exptl_crystal_size_min 0.10
_refine_diff_density_max 1.008
_refine_diff_density_min -0.707
_refine_diff_density_rms 0.085
_refine_ls_extinction_method none
_refine_ls_goodness_of_fit_ref 1.074
_refine_ls_hydrogen_treatment constr
_refine_ls_matrix_type full
_refine_ls_number_parameters 545
_refine_ls_number_reflns 8849
_refine_ls_number_restraints 0
_refine_ls_restrained_S_all 1.074
_refine_ls_R_factor_all 0.0420
_refine_ls_R_factor_gt 0.0340
_refine_ls_shift/su_max 0.001
_refine_ls_shift/su_mean 0.000
_refine_ls_structure_factor_coef Fsqd
_refine_ls_weighting_details 'calc w=1/[\s^2^(Fo^2^)+(0.0551P)^2^+1.3553P] where P=(Fo^2^+2Fc^2^)/3'
_refine_ls_weighting_scheme calc
_refine_ls_wR_factor_gt 0.0933
_refine_ls_wR_factor_ref 0.0980
_reflns_number_gt 7573
_reflns_number_total 8849
_reflns_threshold_expression >2sigma(I)
_cod_data_source_file b817949b.txt
_cod_data_source_block 1b_wn006nm
_cod_depositor_comments
;
The following automatic conversions were performed:
'_symmetry_cell_setting' value 'Triclinic' changed to 'triclinic'
according to '/home/saulius/struct/CIF-dictionaries/cif_core.dic'
dictionary named 'cif_core.dic' version 2.4.1 from 2010-06-29.

Automatic conversion script
Id: cif_fix_enum 1527 2010-12-29 10:47:43Z saulius 
;
_cod_original_sg_symbol_H-M P-1
_cod_database_code 7051653

loop_
_symmetry_equiv_pos_as_xyz
'x, y, z'
'-x, -y, -z'

loop_
_atom_site_label
_atom_site_type_symbol
_atom_site_fract_x
_atom_site_fract_y
_atom_site_fract_z
_atom_site_U_iso_or_equiv
_atom_site_adp_type
_atom_site_occupancy
_atom_site_symmetry_multiplicity
_atom_site_calc_flag
_atom_site_refinement_flags
_atom_site_disorder_assembly
_atom_site_disorder_group
Se1 Se 0.77280(2) 0.29685(2) 0.319673(12) 0.01833(7) Uani 1 1 d . . .
C1 C 0.8285(2) 0.1491(2) 0.28365(11) 0.0155(4) Uani 1 1 d . . .
C2 C 0.6976(2) 0.1214(2) 0.25447(11) 0.0157(4) Uani 1 1 d . . .
C3 C 0.5577(2) 0.1833(2) 0.25561(12) 0.0185(5) Uani 1 1 d . . .
H3A H 0.5344 0.2534 0.2740 0.022 Uiso 1 1 calc R . .
C4 C 0.4516(3) 0.1413(2) 0.22930(13) 0.0221(5) Uani 1 1 d . . .
H4A H 0.3565 0.1831 0.2301 0.026 Uiso 1 1 calc R . .
C5 C 0.4854(3) 0.0382(2) 0.20195(12) 0.0229(5) Uani 1 1 d . . .
H5A H 0.4133 0.0108 0.1841 0.027 Uiso 1 1 calc R . .
C6 C 0.6266(3) -0.0250(2) 0.20093(12) 0.0208(5) Uani 1 1 d . . .
H6A H 0.6498 -0.0950 0.1825 0.025 Uiso 1 1 calc R . .
C7 C 0.7318(2) 0.0163(2) 0.22724(11) 0.0168(4) Uani 1 1 d . . .
C8 C 0.8892(2) -0.0477(2) 0.23437(11) 0.0169(4) Uani 1 1 d . . .
H8A H 0.9122 -0.1223 0.2156 0.020 Uiso 1 1 calc R . .
C9 C 0.9701(2) 0.0550(2) 0.20042(11) 0.0166(4) Uani 1 1 d . . .
C10 C 1.0671(2) 0.0503(2) 0.14838(12) 0.0189(5) Uani 1 1 d . . .
H10A H 1.0924 -0.0226 0.1325 0.023 Uiso 1 1 calc R . .
C11 C 1.1267(3) 0.1553(2) 0.12000(12) 0.0208(5) Uani 1 1 d . . .
H11A H 1.1939 0.1525 0.0853 0.025 Uiso 1 1 calc R . .
C12 C 1.0877(3) 0.2637(2) 0.14253(12) 0.0211(5) Uani 1 1 d . . .
H12A H 1.1267 0.3345 0.1222 0.025 Uiso 1 1 calc R . .
C13 C 0.9910(2) 0.2683(2) 0.19502(12) 0.0192(5) Uani 1 1 d . . .
H13A H 0.9641 0.3420 0.2101 0.023 Uiso 1 1 calc R . .
C14 C 0.9348(2) 0.1627(2) 0.22486(11) 0.0161(4) Uani 1 1 d . . .
C15 C 0.8859(2) 0.0253(2) 0.33759(11) 0.0147(4) Uani 1 1 d . . .
C16 C 0.8954(2) 0.0088(2) 0.40707(12) 0.0178(5) Uani 1 1 d . . .
H16A H 0.8744 0.0791 0.4253 0.021 Uiso 1 1 calc R . .
C17 C 0.9361(3) -0.1121(2) 0.44980(12) 0.0214(5) Uani 1 1 d . . .
H17A H 0.9418 -0.1236 0.4970 0.026 Uiso 1 1 calc R . .
C18 C 0.9684(3) -0.2161(2) 0.42260(12) 0.0224(5) Uani 1 1 d . . .
H18A H 0.9969 -0.2976 0.4515 0.027 Uiso 1 1 calc R . .
C19 C 0.9588(2) -0.2003(2) 0.35266(12) 0.0191(5) Uani 1 1 d . . .
H19A H 0.9800 -0.2706 0.3344 0.023 Uiso 1 1 calc R . .
C20 C 0.9177(2) -0.0798(2) 0.31049(11) 0.0158(4) Uani 1 1 d . . .
C21 C 0.9469(2) 0.3107(2) 0.35643(11) 0.0175(5) Uani 1 1 d . . .
C22 C 0.9335(3) 0.4045(2) 0.39061(12) 0.0183(5) Uani 1 1 d . . .
H22A H 0.8427 0.4502 0.3970 0.022 Uiso 1 1 calc R . .
C23 C 1.0511(3) 0.4320(2) 0.41537(12) 0.0198(5) Uani 1 1 d . . .
H23A H 1.0385 0.4971 0.4375 0.024 Uiso 1 1 calc R . .
C24 C 1.1888(3) 0.3646(2) 0.40816(12) 0.0195(5) Uani 1 1 d . . .
C25 C 1.2009(3) 0.2697(2) 0.37350(12) 0.0204(5) Uani 1 1 d . . .
H25A H 1.2913 0.2231 0.3672 0.024 Uiso 1 1 calc R . .
C26 C 1.0821(3) 0.2435(2) 0.34841(12) 0.0198(5) Uani 1 1 d . . .
H26A H 1.0936 0.1793 0.3257 0.024 Uiso 1 1 calc R . .
N1 N 1.3067(2) 0.3877(2) 0.43561(11) 0.0253(5) Uani 1 1 d . . .
C27 C 1.2917(3) 0.5043(3) 0.45620(17) 0.0387(7) Uani 1 1 d . . .
H27A H 1.2615 0.5758 0.4175 0.058 Uiso 1 1 calc R . .
H27B H 1.3822 0.5092 0.4732 0.058 Uiso 1 1 calc R . .
H27C H 1.2215 0.5057 0.4917 0.058 Uiso 1 1 calc R . .
C28 C 1.4459(3) 0.3422(3) 0.41081(14) 0.0285(6) Uani 1 1 d . . .
H28A H 1.4623 0.2513 0.4186 0.043 Uiso 1 1 calc R . .
H28B H 1.5178 0.3637 0.4347 0.043 Uiso 1 1 calc R . .
H28C H 1.4507 0.3812 0.3625 0.043 Uiso 1 1 calc R . .
Se2 Se 0.43458(3) 0.53843(2) 0.212493(12) 0.02089(8) Uani 1 1 d . . .
C29 C 0.2966(2) 0.6110(2) 0.13748(11) 0.0168(4) Uani 1 1 d . . .
C30 C 0.3248(2) 0.5248(2) 0.08837(12) 0.0173(5) Uani 1 1 d . . .
C31 C 0.4281(3) 0.4152(2) 0.09483(13) 0.0212(5) Uani 1 1 d . . .
H31A H 0.4893 0.3847 0.1329 0.025 Uiso 1 1 calc R . .
C32 C 0.4399(3) 0.3509(2) 0.04423(14) 0.0249(5) Uani 1 1 d . . .
H32A H 0.5093 0.2766 0.0483 0.030 Uiso 1 1 calc R . .
C33 C 0.3506(3) 0.3955(2) -0.01177(14) 0.0257(5) Uani 1 1 d . . .
H33A H 0.3612 0.3524 -0.0460 0.031 Uiso 1 1 calc R . .
C34 C 0.2444(3) 0.5046(2) -0.01807(13) 0.0232(5) Uani 1 1 d . . .
H34A H 0.1823 0.5340 -0.0558 0.028 Uiso 1 1 calc R . .
C35 C 0.2325(2) 0.5681(2) 0.03212(12) 0.0188(5) Uani 1 1 d . . .
C36 C 0.1259(2) 0.6894(2) 0.03213(12) 0.0186(5) Uani 1 1 d . . .
H36A H 0.0610 0.7190 -0.0078 0.022 Uiso 1 1 calc R . .
C37 C 0.0485(2) 0.6627(2) 0.09929(12) 0.0176(5) Uani 1 1 d . . .
C38 C -0.0969(3) 0.6771(2) 0.10603(13) 0.0207(5) Uani 1 1 d . . .
H38A H -0.1566 0.7083 0.0675 0.025 Uiso 1 1 calc R . .
C39 C -0.1538(3) 0.6448(2) 0.17074(13) 0.0226(5) Uani 1 1 d . . .
H39A H -0.2525 0.6540 0.1760 0.027 Uiso 1 1 calc R . .
C40 C -0.0653(3) 0.5992(2) 0.22704(13) 0.0217(5) Uani 1 1 d . . .
H40A H -0.1047 0.5775 0.2705 0.026 Uiso 1 1 calc R . .
C41 C 0.0824(3) 0.5848(2) 0.22059(12) 0.0191(5) Uani 1 1 d . . .
H41A H 0.1418 0.5531 0.2592 0.023 Uiso 1 1 calc R . .
C42 C 0.1391(2) 0.6181(2) 0.15643(12) 0.0173(5) Uani 1 1 d . . .
C43 C 0.3067(2) 0.7434(2) 0.09307(11) 0.0161(4) Uani 1 1 d . . .
C44 C 0.3950(2) 0.8199(2) 0.10272(12) 0.0182(5) Uani 1 1 d . . .
H44A H 0.4591 0.7928 0.1396 0.022 Uiso 1 1 calc R . .
C45 C 0.3876(3) 0.9382(2) 0.05685(12) 0.0211(5) Uani 1 1 d . . .
H45A H 0.4464 0.9911 0.0635 0.025 Uiso 1 1 calc R . .
C46 C 0.2950(3) 0.9785(2) 0.00189(13) 0.0244(5) Uani 1 1 d . . .
H46A H 0.2914 1.0584 -0.0284 0.029 Uiso 1 1 calc R . .
C47 C 0.2071(3) 0.9014(2) -0.00875(12) 0.0214(5) Uani 1 1 d . . .
H47A H 0.1447 0.9281 -0.0463 0.026 Uiso 1 1 calc R . .
C48 C 0.2133(2) 0.7847(2) 0.03680(11) 0.0177(5) Uani 1 1 d . . .
C49 C 0.4210(3) 0.6599(2) 0.26466(12) 0.0194(5) Uani 1 1 d . . .
C54 C 0.3019(3) 0.7504(2) 0.27192(13) 0.0245(5) Uani 1 1 d . . .
H54A H 0.2180 0.7589 0.2479 0.029 Uiso 1 1 calc R . .
C53 C 0.3064(3) 0.8277(3) 0.31428(15) 0.0299(6) Uani 1 1 d . . .
H53A H 0.2255 0.8892 0.3178 0.036 Uiso 1 1 calc R . .
C52 C 0.4284(3) 0.8166(3) 0.35207(14) 0.0309(6) Uani 1 1 d . . .
C51 C 0.5478(3) 0.7263(3) 0.34431(13) 0.0293(6) Uani 1 1 d . . .
H51A H 0.6315 0.7168 0.3687 0.035 Uiso 1 1 calc R . .
C50 C 0.5439(3) 0.6503(3) 0.30071(13) 0.0250(5) Uani 1 1 d . . .
H50A H 0.6258 0.5912 0.2955 0.030 Uiso 1 1 calc R . .
N2 N 0.4278(3) 0.9009(3) 0.39291(15) 0.0517(9) Uani 1 1 d . . .
C56 C 0.3111(3) 0.9220(3) 0.43527(18) 0.0414(8) Uani 1 1 d . . .
H56A H 0.2238 0.9377 0.4097 0.062 Uiso 1 1 calc R . .
H56B H 0.3141 0.9947 0.4520 0.062 Uiso 1 1 calc R . .
H56C H 0.3148 0.8483 0.4733 0.062 Uiso 1 1 calc R . .
C55 C 0.5647(3) 0.9045(3) 0.41836(15) 0.0348(7) Uani 1 1 d . . .
H55A H 0.6026 0.8245 0.4503 0.052 Uiso 1 1 calc R . .
H55B H 0.5535 0.9719 0.4410 0.052 Uiso 1 1 calc R . .
H55C H 0.6295 0.9197 0.3808 0.052 Uiso 1 1 calc R . .

loop_
_atom_site_aniso_label
_atom_site_aniso_U_11
_atom_site_aniso_U_22
_atom_site_aniso_U_33
_atom_site_aniso_U_23
_atom_site_aniso_U_13
_atom_site_aniso_U_12
Se1 0.01435(12) 0.01583(12) 0.02622(13) -0.01019(9) -0.00300(9) 0.00049(9)
C1 0.0158(11) 0.0142(11) 0.0176(11) -0.0057(9) -0.0012(8) -0.0032(9)
C2 0.0157(11) 0.0134(10) 0.0164(11) -0.0013(8) -0.0042(8) -0.0019(9)
C3 0.0192(11) 0.0144(11) 0.0207(11) -0.0039(9) -0.0025(9) -0.0009(9)
C4 0.0157(11) 0.0229(12) 0.0244(12) -0.0028(10) -0.0047(9) -0.0003(10)
C5 0.0205(12) 0.0258(13) 0.0225(12) -0.0033(10) -0.0077(9) -0.0078(10)
C6 0.0264(13) 0.0187(12) 0.0178(11) -0.0046(9) -0.0023(9) -0.0055(10)
C7 0.0186(11) 0.0131(10) 0.0158(11) -0.0009(8) -0.0032(9) 0.0000(9)
C8 0.0188(11) 0.0145(11) 0.0172(11) -0.0049(9) -0.0016(9) -0.0016(9)
C9 0.0166(11) 0.0164(11) 0.0149(11) -0.0019(8) -0.0051(8) -0.0010(9)
C10 0.0190(11) 0.0183(11) 0.0168(11) -0.0044(9) -0.0038(9) 0.0026(9)
C11 0.0163(11) 0.0252(12) 0.0168(11) -0.0018(9) -0.0014(9) 0.0001(10)
C12 0.0195(12) 0.0207(12) 0.0202(12) 0.0015(9) -0.0035(9) -0.0054(10)
C13 0.0192(11) 0.0157(11) 0.0209(12) -0.0023(9) -0.0048(9) -0.0020(9)
C14 0.0129(10) 0.0172(11) 0.0163(11) -0.0028(9) -0.0044(8) -0.0001(9)
C15 0.0105(10) 0.0140(10) 0.0187(11) -0.0039(9) -0.0022(8) -0.0008(8)
C16 0.0145(11) 0.0203(11) 0.0199(11) -0.0074(9) 0.0000(9) -0.0036(9)
C17 0.0190(11) 0.0289(13) 0.0157(11) -0.0040(10) -0.0015(9) -0.0052(10)
C18 0.0225(12) 0.0191(12) 0.0210(12) 0.0008(9) -0.0016(10) -0.0012(10)
C19 0.0179(11) 0.0161(11) 0.0227(12) -0.0053(9) 0.0006(9) -0.0021(9)
C20 0.0127(10) 0.0161(11) 0.0179(11) -0.0041(9) -0.0014(8) -0.0018(9)
C21 0.0169(11) 0.0174(11) 0.0179(11) -0.0039(9) -0.0029(9) -0.0034(9)
C22 0.0178(11) 0.0177(11) 0.0181(11) -0.0051(9) -0.0005(9) -0.0003(9)
C23 0.0251(12) 0.0184(11) 0.0177(11) -0.0064(9) -0.0014(9) -0.0055(10)
C24 0.0189(11) 0.0231(12) 0.0157(11) -0.0013(9) -0.0014(9) -0.0072(10)
C25 0.0171(11) 0.0238(12) 0.0189(11) -0.0053(9) -0.0009(9) -0.0012(10)
C26 0.0219(12) 0.0179(11) 0.0196(11) -0.0056(9) -0.0018(9) -0.0025(10)
N1 0.0196(10) 0.0345(12) 0.0262(11) -0.0128(9) -0.0006(8) -0.0084(9)
C27 0.0251(14) 0.0539(19) 0.0510(19) -0.0348(16) -0.0010(13) -0.0116(14)
C28 0.0206(13) 0.0361(15) 0.0309(14) -0.0105(12) -0.0024(10) -0.0073(11)
Se2 0.02199(13) 0.01792(13) 0.02003(13) -0.00272(9) -0.00797(9) 0.00076(10)
C29 0.0158(11) 0.0178(11) 0.0165(11) -0.0039(9) -0.0027(8) -0.0028(9)
C30 0.0171(11) 0.0162(11) 0.0190(11) -0.0037(9) 0.0015(9) -0.0058(9)
C31 0.0190(11) 0.0181(11) 0.0253(12) -0.0033(9) 0.0008(9) -0.0040(10)
C32 0.0206(12) 0.0205(12) 0.0356(14) -0.0109(11) 0.0060(10) -0.0052(10)
C33 0.0239(13) 0.0283(13) 0.0328(14) -0.0184(11) 0.0081(11) -0.0108(11)
C34 0.0212(12) 0.0298(13) 0.0230(12) -0.0111(10) 0.0007(10) -0.0094(10)
C35 0.0176(11) 0.0209(12) 0.0199(11) -0.0058(9) 0.0008(9) -0.0075(10)
C36 0.0175(11) 0.0209(12) 0.0167(11) -0.0043(9) -0.0041(9) -0.0020(9)
C37 0.0196(11) 0.0142(11) 0.0191(11) -0.0047(9) -0.0012(9) -0.0031(9)
C38 0.0193(11) 0.0179(11) 0.0257(12) -0.0073(10) -0.0037(9) -0.0029(9)
C39 0.0179(11) 0.0184(12) 0.0340(14) -0.0100(10) 0.0026(10) -0.0057(10)
C40 0.0261(12) 0.0160(11) 0.0247(12) -0.0068(9) 0.0067(10) -0.0077(10)
C41 0.0248(12) 0.0147(11) 0.0182(11) -0.0041(9) -0.0015(9) -0.0047(9)
C42 0.0184(11) 0.0116(10) 0.0219(12) -0.0044(9) -0.0007(9) -0.0029(9)
C43 0.0162(11) 0.0147(11) 0.0159(11) -0.0029(8) 0.0013(8) -0.0011(9)
C44 0.0161(11) 0.0199(11) 0.0190(11) -0.0067(9) 0.0020(9) -0.0029(9)
C45 0.0224(12) 0.0191(12) 0.0231(12) -0.0061(10) 0.0064(10) -0.0077(10)
C46 0.0300(13) 0.0165(11) 0.0231(12) -0.0010(9) 0.0049(10) -0.0029(10)
C47 0.0220(12) 0.0218(12) 0.0172(11) -0.0031(9) -0.0011(9) 0.0006(10)
C48 0.0190(11) 0.0172(11) 0.0159(11) -0.0044(9) 0.0008(9) -0.0013(9)
C49 0.0219(12) 0.0205(12) 0.0149(11) -0.0020(9) -0.0021(9) -0.0054(10)
C54 0.0193(12) 0.0314(14) 0.0259(13) -0.0109(11) -0.0019(10) -0.0070(11)
C53 0.0192(12) 0.0405(16) 0.0372(15) -0.0203(13) 0.0052(11) -0.0100(12)
C52 0.0235(13) 0.0537(18) 0.0258(13) -0.0204(13) 0.0084(11) -0.0191(13)
C51 0.0203(12) 0.0495(17) 0.0234(13) -0.0121(12) -0.0009(10) -0.0150(12)
C50 0.0198(12) 0.0335(14) 0.0221(12) -0.0053(10) -0.0009(10) -0.0086(11)
N2 0.0292(13) 0.101(3) 0.0525(17) -0.0565(18) 0.0150(12) -0.0315(15)
C56 0.0291(15) 0.0462(19) 0.057(2) -0.0313(16) -0.0046(14) -0.0010(14)
C55 0.0324(15) 0.0512(18) 0.0323(15) -0.0213(14) 0.0024(12) -0.0207(14)

loop_
_atom_type_symbol
_atom_type_description
_atom_type_scat_dispersion_real
_atom_type_scat_dispersion_imag
_atom_type_scat_source
C C 0.0033 0.0016 'International Tables Vol C Tables 4.2.6.8 and 6.1.1.4'
H H 0.0000 0.0000 'International Tables Vol C Tables 4.2.6.8 and 6.1.1.4'
N N 0.0061 0.0033 'International Tables Vol C Tables 4.2.6.8 and 6.1.1.4'
Se Se -0.0929 2.2259 'International Tables Vol C Tables 4.2.6.8 and 6.1.1.4'

loop_
_geom_angle_atom_site_label_1
_geom_angle_atom_site_label_2
_geom_angle_atom_site_label_3
_geom_angle
_geom_angle_site_symmetry_1
_geom_angle_site_symmetry_3
_geom_angle_publ_flag
C21 Se1 C1 103.44(10) . . ?
C15 C1 C14 108.25(18) . . ?
C15 C1 C2 103.14(17) . . ?
C14 C1 C2 105.14(18) . . ?
C15 C1 Se1 114.29(15) . . ?
C14 C1 Se1 114.99(15) . . ?
C2 C1 Se1 110.00(15) . . ?
C3 C2 C7 119.9(2) . . ?
C3 C2 C1 127.6(2) . . ?
C7 C2 C1 112.44(19) . . ?
C2 C3 C4 119.6(2) . . ?
C2 C3 H3A 120.2 . . ?
C4 C3 H3A 120.2 . . ?
C5 C4 C3 120.5(2) . . ?
C5 C4 H4A 119.8 . . ?
C3 C4 H4A 119.8 . . ?
C4 C5 C6 120.1(2) . . ?
C4 C5 H5A 120.0 . . ?
C6 C5 H5A 120.0 . . ?
C7 C6 C5 119.5(2) . . ?
C7 C6 H6A 120.3 . . ?
C5 C6 H6A 120.3 . . ?
C6 C7 C2 120.4(2) . . ?
C6 C7 C8 125.8(2) . . ?
C2 C7 C8 113.69(19) . . ?
C20 C8 C9 107.14(18) . . ?
C20 C8 C7 103.52(18) . . ?
C9 C8 C7 105.85(18) . . ?
C20 C8 H8A 113.2 . . ?
C9 C8 H8A 113.2 . . ?
C7 C8 H8A 113.2 . . ?
C10 C9 C14 120.3(2) . . ?
C10 C9 C8 126.0(2) . . ?
C14 C9 C8 113.7(2) . . ?
C9 C10 C11 119.1(2) . . ?
C9 C10 H10A 120.5 . . ?
C11 C10 H10A 120.5 . . ?
C12 C11 C10 120.5(2) . . ?
C12 C11 H11A 119.7 . . ?
C10 C11 H11A 119.7 . . ?
C11 C12 C13 120.4(2) . . ?
C11 C12 H12A 119.8 . . ?
C13 C12 H12A 119.8 . . ?
C14 C13 C12 119.3(2) . . ?
C14 C13 H13A 120.4 . . ?
C12 C13 H13A 120.4 . . ?
C13 C14 C9 120.3(2) . . ?
C13 C14 C1 126.9(2) . . ?
C9 C14 C1 112.77(19) . . ?
C16 C15 C20 119.9(2) . . ?
C16 C15 C1 127.1(2) . . ?
C20 C15 C1 112.70(19) . . ?
C15 C16 C17 119.9(2) . . ?
C15 C16 H16A 120.0 . . ?
C17 C16 H16A 120.0 . . ?
C16 C17 C18 120.0(2) . . ?
C16 C17 H17A 120.0 . . ?
C18 C17 H17A 120.0 . . ?
C17 C18 C19 120.5(2) . . ?
C17 C18 H18A 119.8 . . ?
C19 C18 H18A 119.8 . . ?
C20 C19 C18 119.2(2) . . ?
C20 C19 H19A 120.4 . . ?
C18 C19 H19A 120.4 . . ?
C19 C20 C15 120.5(2) . . ?
C19 C20 C8 125.6(2) . . ?
C15 C20 C8 113.67(19) . . ?
C26 C21 C22 118.1(2) . . ?
C26 C21 Se1 126.89(17) . . ?
C22 C21 Se1 114.85(17) . . ?
C23 C22 C21 121.4(2) . . ?
C23 C22 H22A 119.3 . . ?
C21 C22 H22A 119.3 . . ?
C22 C23 C24 121.4(2) . . ?
C22 C23 H23A 119.3 . . ?
C24 C23 H23A 119.3 . . ?
N1 C24 C23 121.7(2) . . ?
N1 C24 C25 121.7(2) . . ?
C23 C24 C25 116.6(2) . . ?
C26 C25 C24 121.5(2) . . ?
C26 C25 H25A 119.2 . . ?
C24 C25 H25A 119.2 . . ?
C21 C26 C25 120.9(2) . . ?
C21 C26 H26A 119.5 . . ?
C25 C26 H26A 119.5 . . ?
C24 N1 C28 118.4(2) . . ?
C24 N1 C27 118.3(2) . . ?
C28 N1 C27 115.0(2) . . ?
N1 C27 H27A 109.5 . . ?
N1 C27 H27B 109.5 . . ?
H27A C27 H27B 109.5 . . ?
N1 C27 H27C 109.5 . . ?
H27A C27 H27C 109.5 . . ?
H27B C27 H27C 109.5 . . ?
N1 C28 H28A 109.5 . . ?
N1 C28 H28B 109.5 . . ?
H28A C28 H28B 109.5 . . ?
N1 C28 H28C 109.5 . . ?
H28A C28 H28C 109.5 . . ?
H28B C28 H28C 109.5 . . ?
C49 Se2 C29 107.42(10) . . ?
C42 C29 C43 106.00(18) . . ?
C42 C29 C30 104.87(18) . . ?
C43 C29 C30 104.93(18) . . ?
C42 C29 Se2 116.39(15) . . ?
C43 C29 Se2 115.87(15) . . ?
C30 C29 Se2 107.66(15) . . ?
C31 C30 C35 119.9(2) . . ?
C31 C30 C29 127.3(2) . . ?
C35 C30 C29 112.8(2) . . ?
C30 C31 C32 119.3(2) . . ?
C30 C31 H31A 120.4 . . ?
C32 C31 H31A 120.4 . . ?
C33 C32 C31 120.6(2) . . ?
C33 C32 H32A 119.7 . . ?
C31 C32 H32A 119.7 . . ?
C32 C33 C34 120.6(2) . . ?
C32 C33 H33A 119.7 . . ?
C34 C33 H33A 119.7 . . ?
C35 C34 C33 118.8(2) . . ?
C35 C34 H34A 120.6 . . ?
C33 C34 H34A 120.6 . . ?
C34 C35 C30 120.9(2) . . ?
C34 C35 C36 125.5(2) . . ?
C30 C35 C36 113.7(2) . . ?
C48 C36 C37 105.39(18) . . ?
C48 C36 C35 105.79(19) . . ?
C37 C36 C35 106.01(19) . . ?
C48 C36 H36A 113.0 . . ?
C37 C36 H36A 113.0 . . ?
C35 C36 H36A 113.0 . . ?
C38 C37 C42 121.1(2) . . ?
C38 C37 C36 125.0(2) . . ?
C42 C37 C36 113.8(2) . . ?
C37 C38 C39 119.1(2) . . ?
C37 C38 H38A 120.4 . . ?
C39 C38 H38A 120.4 . . ?
C40 C39 C38 120.1(2) . . ?
C40 C39 H39A 120.0 . . ?
C38 C39 H39A 120.0 . . ?
C39 C40 C41 121.1(2) . . ?
C39 C40 H40A 119.4 . . ?
C41 C40 H40A 119.4 . . ?
C42 C41 C40 118.9(2) . . ?
C42 C41 H41A 120.5 . . ?
C40 C41 H41A 120.5 . . ?
C41 C42 C37 119.6(2) . . ?
C41 C42 C29 127.8(2) . . ?
C37 C42 C29 112.6(2) . . ?
C44 C43 C48 119.7(2) . . ?
C44 C43 C29 127.6(2) . . ?
C48 C43 C29 112.75(19) . . ?
C43 C44 C45 119.1(2) . . ?
C43 C44 H44A 120.5 . . ?
C45 C44 H44A 120.5 . . ?
C46 C45 C44 121.0(2) . . ?
C46 C45 H45A 119.5 . . ?
C44 C45 H45A 119.5 . . ?
C45 C46 C47 120.3(2) . . ?
C45 C46 H46A 119.8 . . ?
C47 C46 H46A 119.8 . . ?
C48 C47 C46 118.9(2) . . ?
C48 C47 H47A 120.6 . . ?
C46 C47 H47A 120.6 . . ?
C47 C48 C43 121.1(2) . . ?
C47 C48 C36 125.4(2) . . ?
C43 C48 C36 113.6(2) . . ?
C50 C49 C54 118.3(2) . . ?
C50 C49 Se2 114.53(19) . . ?
C54 C49 Se2 127.14(18) . . ?
C53 C54 C49 120.5(2) . . ?
C53 C54 H54A 119.8 . . ?
C49 C54 H54A 119.8 . . ?
C54 C53 C52 121.7(3) . . ?
C54 C53 H53A 119.2 . . ?
C52 C53 H53A 119.2 . . ?
C51 C52 C53 117.6(2) . . ?
C51 C52 N2 123.3(3) . . ?
C53 C52 N2 119.0(3) . . ?
C50 C51 C52 120.6(2) . . ?
C50 C51 H51A 119.7 . . ?
C52 C51 H51A 119.7 . . ?
C49 C50 C51 121.3(3) . . ?
C49 C50 H50A 119.3 . . ?
C51 C50 H50A 119.3 . . ?
C56 N2 C52 118.6(2) . . ?
C56 N2 C55 116.3(2) . . ?
C52 N2 C55 116.4(3) . . ?
N2 C56 H56A 109.5 . . ?
N2 C56 H56B 109.5 . . ?
H56A C56 H56B 109.5 . . ?
N2 C56 H56C 109.5 . . ?
H56A C56 H56C 109.5 . . ?
H56B C56 H56C 109.5 . . ?
N2 C55 H55A 109.5 . . ?
N2 C55 H55A 109.5 . . ?
H55A C55 H55A 109.5 . . ?
N2 C55 H55C 109.5 . . ?
H55A C55 H55C 109.5 . . ?
H55B C55 H55C 109.5 . . ?

loop_
_geom_bond_atom_site_label_1
_geom_bond_atom_site_label_2
_geom_bond_distance
_geom_bond_site_symmetry_2
_geom_bond_publ_flag
Se1 C21 1.921(2) . ?
Se1 C1 1.953(2) . ?
C1 C15 1.540(3) . ?
C1 C14 1.541(3) . ?
C1 C2 1.541(3) . ?
C2 C3 1.383(3) . ?
C2 C7 1.405(3) . ?
C3 C4 1.395(3) . ?
C3 H3A 0.9400 . ?
C4 C5 1.386(4) . ?
C4 H4A 0.9400 . ?
C5 C6 1.399(4) . ?
C5 H5A 0.9400 . ?
C6 C7 1.382(3) . ?
C6 H6A 0.9400 . ?
C7 C8 1.533(3) . ?
C8 C20 1.523(3) . ?
C8 C9 1.525(3) . ?
C8 H8A 0.9900 . ?
C9 C10 1.388(3) . ?
C9 C14 1.398(3) . ?
C10 C11 1.396(3) . ?
C10 H10A 0.9400 . ?
C11 C12 1.385(4) . ?
C11 H11A 0.9400 . ?
C12 C13 1.392(3) . ?
C12 H12A 0.9400 . ?
C13 C14 1.388(3) . ?
C13 H13A 0.9400 . ?
C15 C16 1.385(3) . ?
C15 C20 1.403(3) . ?
C16 C17 1.392(3) . ?
C16 H16A 0.9400 . ?
C17 C18 1.394(3) . ?
C17 H17A 0.9400 . ?
C18 C19 1.396(3) . ?
C18 H18A 0.9400 . ?
C19 C20 1.384(3) . ?
C19 H19A 0.9400 . ?
C21 C26 1.389(3) . ?
C21 C22 1.391(3) . ?
C22 C23 1.385(3) . ?
C22 H22A 0.9400 . ?
C23 C24 1.406(3) . ?
C23 H23A 0.9400 . ?
C24 N1 1.390(3) . ?
C24 C25 1.409(3) . ?
C25 C26 1.391(3) . ?
C25 H25A 0.9400 . ?
C26 H26A 0.9400 . ?
N1 C28 1.452(3) . ?
N1 C27 1.455(4) . ?
C27 H27A 0.9700 . ?
C27 H27B 0.9700 . ?
C27 H27C 0.9700 . ?
C28 H28A 0.9700 . ?
C28 H28B 0.9700 . ?
C28 H28C 0.9700 . ?
Se2 C49 1.921(2) . ?
Se2 C29 1.961(2) . ?
C29 C42 1.542(3) . ?
C29 C43 1.544(3) . ?
C29 C30 1.546(3) . ?
C30 C31 1.391(3) . ?
C30 C35 1.401(3) . ?
C31 C32 1.396(3) . ?
C31 H31A 0.9400 . ?
C32 C33 1.380(4) . ?
C32 H32A 0.9400 . ?
C33 C34 1.402(4) . ?
C33 H33A 0.9400 . ?
C34 C35 1.382(3) . ?
C34 H34A 0.9400 . ?
C35 C36 1.524(3) . ?
C36 C48 1.518(3) . ?
C36 C37 1.520(3) . ?
C36 H36A 0.9900 . ?
C37 C38 1.382(3) . ?
C37 C42 1.405(3) . ?
C38 C39 1.394(4) . ?
C38 H38A 0.9400 . ?
C39 C40 1.380(4) . ?
C39 H39A 0.9400 . ?
C40 C41 1.403(3) . ?
C40 H40A 0.9400 . ?
C41 C42 1.384(3) . ?
C41 H41A 0.9400 . ?
C43 C44 1.383(3) . ?
C43 C48 1.408(3) . ?
C44 C45 1.397(3) . ?
C44 H44A 0.9400 . ?
C45 C46 1.383(4) . ?
C45 H45A 0.9400 . ?
C46 C47 1.393(4) . ?
C46 H46A 0.9400 . ?
C47 C48 1.382(3) . ?
C47 H47A 0.9400 . ?
C49 C50 1.393(3) . ?
C49 C54 1.395(4) . ?
C54 C53 1.385(4) . ?
C54 H54A 0.9400 . ?
C53 C52 1.402(4) . ?
C53 H53A 0.9400 . ?
C52 C51 1.398(4) . ?
C52 N2 1.415(4) . ?
C51 C50 1.393(4) . ?
C51 H51A 0.9400 . ?
C50 H50A 0.9400 . ?
N2 C56 1.407(4) . ?
N2 C55 1.453(4) . ?
C56 H56A 0.9700 . ?
C56 H56B 0.9700 . ?
C56 H56C 0.9700 . ?
C55 H55A 0.9700 . ?
C55 H55B 0.9700 . ?
C55 H55C 0.9700 . ?

loop_
_geom_torsion_atom_site_label_1
_geom_torsion_atom_site_label_2
_geom_torsion_atom_site_label_3
_geom_torsion_atom_site_label_4
_geom_torsion
_geom_torsion_site_symmetry_1
_geom_torsion_site_symmetry_2
_geom_torsion_site_symmetry_3
_geom_torsion_site_symmetry_4
_geom_torsion_publ_flag
C21 Se1 C1 C15 62.23(17) . . . . ?
C21 Se1 C1 C14 -63.88(18) . . . . ?
C21 Se1 C1 C2 177.68(15) . . . . ?
C15 C1 C2 C3 118.6(2) . . . . ?
C14 C1 C2 C3 -128.0(2) . . . . ?
Se1 C1 C2 C3 -3.7(3) . . . . ?
C15 C1 C2 C7 -58.2(2) . . . . ?
C14 C1 C2 C7 55.1(2) . . . . ?
Se1 C1 C2 C7 179.48(15) . . . . ?
C7 C2 C3 C4 -0.4(3) . . . . ?
C1 C2 C3 C4 -177.0(2) . . . . ?
C2 C3 C4 C5 -0.1(4) . . . . ?
C3 C4 C5 C6 0.4(4) . . . . ?
C4 C5 C6 C7 -0.1(4) . . . . ?
C5 C6 C7 C2 -0.4(3) . . . . ?
C5 C6 C7 C8 175.5(2) . . . . ?
C3 C2 C7 C6 0.6(3) . . . . ?
C1 C2 C7 C6 177.8(2) . . . . ?
C3 C2 C7 C8 -175.7(2) . . . . ?
C1 C2 C7 C8 1.4(3) . . . . ?
C6 C7 C8 C20 -119.8(2) . . . . ?
C2 C7 C8 C20 56.3(2) . . . . ?
C6 C7 C8 C9 127.7(2) . . . . ?
C2 C7 C8 C9 -56.2(2) . . . . ?
C20 C8 C9 C10 125.5(2) . . . . ?
C7 C8 C9 C10 -124.5(2) . . . . ?
C20 C8 C9 C14 -56.6(2) . . . . ?
C7 C8 C9 C14 53.4(2) . . . . ?
C14 C9 C10 C11 -1.2(3) . . . . ?
C8 C9 C10 C11 176.5(2) . . . . ?
C9 C10 C11 C12 -1.2(3) . . . . ?
C10 C11 C12 C13 1.6(4) . . . . ?
C11 C12 C13 C14 0.4(4) . . . . ?
C12 C13 C14 C9 -2.9(3) . . . . ?
C12 C13 C14 C1 179.3(2) . . . . ?
C10 C9 C14 C13 3.3(3) . . . . ?
C8 C9 C14 C13 -174.7(2) . . . . ?
C10 C9 C14 C1 -178.6(2) . . . . ?
C8 C9 C14 C1 3.4(3) . . . . ?
C15 C1 C14 C13 -130.5(2) . . . . ?
C2 C1 C14 C13 119.8(2) . . . . ?
Se1 C1 C14 C13 -1.4(3) . . . . ?
C15 C1 C14 C9 51.5(2) . . . . ?
C2 C1 C14 C9 -58.2(2) . . . . ?
Se1 C1 C14 C9 -179.35(15) . . . . ?
C14 C1 C15 C16 132.6(2) . . . . ?
C2 C1 C15 C16 -116.4(2) . . . . ?
Se1 C1 C15 C16 3.0(3) . . . . ?
C14 C1 C15 C20 -53.6(2) . . . . ?
C2 C1 C15 C20 57.5(2) . . . . ?
Se1 C1 C15 C20 176.84(15) . . . . ?
C20 C15 C16 C17 -0.2(3) . . . . ?
C1 C15 C16 C17 173.2(2) . . . . ?
C15 C16 C17 C18 0.5(3) . . . . ?
C16 C17 C18 C19 -0.7(4) . . . . ?
C17 C18 C19 C20 0.4(4) . . . . ?
C18 C19 C20 C15 -0.1(3) . . . . ?
C18 C19 C20 C8 -174.1(2) . . . . ?
C16 C15 C20 C19 0.0(3) . . . . ?
C1 C15 C20 C19 -174.4(2) . . . . ?
C16 C15 C20 C8 174.6(2) . . . . ?
C1 C15 C20 C8 0.3(3) . . . . ?
C9 C8 C20 C19 -131.3(2) . . . . ?
C7 C8 C20 C19 117.1(2) . . . . ?
C9 C8 C20 C15 54.4(2) . . . . ?
C7 C8 C20 C15 -57.2(2) . . . . ?
C1 Se1 C21 C26 9.5(2) . . . . ?
C1 Se1 C21 C22 -175.02(17) . . . . ?
C26 C21 C22 C23 0.8(3) . . . . ?
Se1 C21 C22 C23 -175.07(18) . . . . ?
C21 C22 C23 C24 -1.3(4) . . . . ?
C22 C23 C24 N1 -177.0(2) . . . . ?
C22 C23 C24 C25 1.2(3) . . . . ?
N1 C24 C25 C26 177.5(2) . . . . ?
C23 C24 C25 C26 -0.7(3) . . . . ?
C22 C21 C26 C25 -0.4(4) . . . . ?
Se1 C21 C26 C25 174.99(18) . . . . ?
C24 C25 C26 C21 0.3(4) . . . . ?
C23 C24 N1 C28 -162.9(2) . . . . ?
C25 C24 N1 C28 19.0(4) . . . . ?
C23 C24 N1 C27 -16.2(4) . . . . ?
C25 C24 N1 C27 165.8(2) . . . . ?
C49 Se2 C29 C42 -72.46(18) . . . . ?
C49 Se2 C29 C43 53.17(18) . . . . ?
C49 Se2 C29 C30 170.23(14) . . . . ?
C42 C29 C30 C31 -124.4(2) . . . . ?
C43 C29 C30 C31 124.1(2) . . . . ?
Se2 C29 C30 C31 0.1(3) . . . . ?
C42 C29 C30 C35 55.8(2) . . . . ?
C43 C29 C30 C35 -55.6(2) . . . . ?
Se2 C29 C30 C35 -179.60(16) . . . . ?
C35 C30 C31 C32 1.2(3) . . . . ?
C29 C30 C31 C32 -178.5(2) . . . . ?
C30 C31 C32 C33 0.2(4) . . . . ?
C31 C32 C33 C34 -1.5(4) . . . . ?
C32 C33 C34 C35 1.3(4) . . . . ?
C33 C34 C35 C30 0.1(4) . . . . ?
C33 C34 C35 C36 178.3(2) . . . . ?
C31 C30 C35 C34 -1.4(3) . . . . ?
C29 C30 C35 C34 178.4(2) . . . . ?
C31 C30 C35 C36 -179.8(2) . . . . ?
C29 C30 C35 C36 0.0(3) . . . . ?
C34 C35 C36 C48 -122.3(2) . . . . ?
C30 C35 C36 C48 56.0(2) . . . . ?
C34 C35 C36 C37 126.1(2) . . . . ?
C30 C35 C36 C37 -55.5(2) . . . . ?
C48 C36 C37 C38 123.8(2) . . . . ?
C35 C36 C37 C38 -124.3(2) . . . . ?
C48 C36 C37 C42 -57.4(2) . . . . ?
C35 C36 C37 C42 54.5(2) . . . . ?
C42 C37 C38 C39 -1.1(3) . . . . ?
C36 C37 C38 C39 177.7(2) . . . . ?
C37 C38 C39 C40 0.1(3) . . . . ?
C38 C39 C40 C41 0.2(4) . . . . ?
C39 C40 C41 C42 0.5(3) . . . . ?
C40 C41 C42 C37 -1.4(3) . . . . ?
C40 C41 C42 C29 179.7(2) . . . . ?
C38 C37 C42 C41 1.7(3) . . . . ?
C36 C37 C42 C41 -177.2(2) . . . . ?
C38 C37 C42 C29 -179.2(2) . . . . ?
C36 C37 C42 C29 1.9(3) . . . . ?
C43 C29 C42 C41 -127.2(2) . . . . ?
C30 C29 C42 C41 122.1(2) . . . . ?
Se2 C29 C42 C41 3.3(3) . . . . ?
C43 C29 C42 C37 53.9(2) . . . . ?
C30 C29 C42 C37 -56.8(2) . . . . ?
Se2 C29 C42 C37 -175.68(16) . . . . ?
C42 C29 C43 C44 126.1(2) . . . . ?
C30 C29 C43 C44 -123.2(2) . . . . ?
Se2 C29 C43 C44 -4.7(3) . . . . ?
C42 C29 C43 C48 -54.6(2) . . . . ?
C30 C29 C43 C48 56.1(2) . . . . ?
Se2 C29 C43 C48 174.64(16) . . . . ?
C48 C43 C44 C45 1.2(3) . . . . ?
C29 C43 C44 C45 -179.5(2) . . . . ?
C43 C44 C45 C46 -0.9(3) . . . . ?
C44 C45 C46 C47 0.0(4) . . . . ?
C45 C46 C47 C48 0.5(4) . . . . ?
C46 C47 C48 C43 -0.2(3) . . . . ?
C46 C47 C48 C36 -179.5(2) . . . . ?
C44 C43 C48 C47 -0.7(3) . . . . ?
C29 C43 C48 C47 179.9(2) . . . . ?
C44 C43 C48 C36 178.6(2) . . . . ?
C29 C43 C48 C36 -0.7(3) . . . . ?
C37 C36 C48 C47 -124.1(2) . . . . ?
C35 C36 C48 C47 123.8(2) . . . . ?
C37 C36 C48 C43 56.5(2) . . . . ?
C35 C36 C48 C43 -55.5(2) . . . . ?
C29 Se2 C49 C50 -154.65(18) . . . . ?
C29 Se2 C49 C54 28.3(2) . . . . ?
C50 C49 C54 C53 -0.3(4) . . . . ?
Se2 C49 C54 C53 176.7(2) . . . . ?
C49 C54 C53 C52 -1.2(4) . . . . ?
C54 C53 C52 C51 1.6(4) . . . . ?
C54 C53 C52 N2 178.1(3) . . . . ?
C53 C52 C51 C50 -0.4(4) . . . . ?
N2 C52 C51 C50 -176.8(3) . . . . ?
C54 C49 C50 C51 1.6(4) . . . . ?
Se2 C49 C50 C51 -175.8(2) . . . . ?
C52 C51 C50 C49 -1.2(4) . . . . ?
C51 C52 N2 C56 -136.5(3) . . . . ?
C53 C52 N2 C56 47.1(5) . . . . ?
C51 C52 N2 C55 9.9(5) . . . . ?
C53 C52 N2 C55 -166.4(3) . . . . ?
